data_7237556
loop_
_publ_author_name
'Mullin, William J.'
'Pawle, Robert H.'
'Sharber, Seth A.'
'M\"uller, Peter'
'Thomas, Samuel W.'

_publ_section_title
;
 Programmed twisting of phenylene--ethynylene linkages from aromatic
 stacking interactions
;
_journal_issue 5
_journal_name_full 'Journal of Materials Chemistry C'
_journal_page_first 1198
_journal_paper_doi 10.1039/C8TC05612A
_journal_volume 7
_journal_year 2019
_chemical_formula_sum 'C38 H16 F10 O4'
_chemical_formula_weight 726.51
_space_group_crystal_system triclinic
_space_group_IT_number 2
_space_group_name_Hall '-P 1'
_space_group_name_H-M_alt 'P -1'
_atom_sites_solution_hydrogens geom
_audit_creation_method SHELXL-2014/7
_audit_update_record
;
2018-10-24 deposited with the CCDC.
2018-12-18 downloaded from the CCDC.
;
_cell_angle_alpha 77.8230(10)
_cell_angle_beta 80.4870(10)
_cell_angle_gamma 78.4090(10)
_cell_formula_units_Z 2
_cell_length_a 7.8623(4)
_cell_length_b 10.4103(6)
_cell_length_c 19.6258(11)
_cell_measurement_reflns_used 9147
_cell_measurement_temperature 100(2)
_cell_measurement_theta_max 40.27
_cell_measurement_theta_min 2.46
_cell_volume 1525.47(15)
_computing_structure_refinement 'SHELXL-2014/7 (Sheldrick, 2014)'
_diffrn_ambient_temperature 100(2)
_diffrn_measured_fraction_theta_full 0.999
_diffrn_measured_fraction_theta_max 0.993
_diffrn_measurement_device_type 'Bruker APEX-II CCD'
_diffrn_measurement_method '\f and \w scans'
_diffrn_radiation_type MoK\a
_diffrn_radiation_wavelength 0.71073
_diffrn_reflns_av_R_equivalents 0.0361
_diffrn_reflns_av_unetI/netI 0.0522
_diffrn_reflns_Laue_measured_fraction_full 0.999
_diffrn_reflns_Laue_measured_fraction_max 0.993
_diffrn_reflns_limit_h_max 14
_diffrn_reflns_limit_h_min -14
_diffrn_reflns_limit_k_max 18
_diffrn_reflns_limit_k_min -18
_diffrn_reflns_limit_l_max 35
_diffrn_reflns_limit_l_min -35
_diffrn_reflns_number 58188
_diffrn_reflns_point_group_measured_fraction_full 0.999
_diffrn_reflns_point_group_measured_fraction_max 0.993
_diffrn_reflns_theta_full 25.242
_diffrn_reflns_theta_max 40.337
_diffrn_reflns_theta_min 1.070
_exptl_absorpt_coefficient_mu 0.143
_exptl_absorpt_correction_T_max 0.7479
_exptl_absorpt_correction_T_min 0.702
_exptl_absorpt_correction_type multi-scan
_exptl_crystal_density_diffrn 1.582
_exptl_crystal_description prism
_exptl_crystal_F_000 732
_exptl_crystal_size_max 0.150
_exptl_crystal_size_mid 0.150
_exptl_crystal_size_min 0.150
_refine_diff_density_max 0.916
_refine_diff_density_min -0.307
_refine_diff_density_rms 0.103
_refine_ls_extinction_method none
_refine_ls_goodness_of_fit_ref 1.044
_refine_ls_hydrogen_treatment constr
_refine_ls_matrix_type full
_refine_ls_number_parameters 469
_refine_ls_number_reflns 19157
_refine_ls_number_restraints 0
_refine_ls_restrained_S_all 1.044
_refine_ls_R_factor_all 0.1116
_refine_ls_R_factor_gt 0.0632
_refine_ls_shift/su_max 0.001
_refine_ls_shift/su_mean 0.000
_refine_ls_structure_factor_coef Fsqd
_refine_ls_weighting_details 'w=1/[\s^2^(Fo^2^)+(0.0788P)^2^+0.3703P] where P=(Fo^2^+2Fc^2^)/3'
_refine_ls_weighting_scheme calc
_refine_ls_wR_factor_gt 0.1445
_refine_ls_wR_factor_ref 0.1695
_reflns_Friedel_coverage 0.000
_reflns_number_gt 12209
_reflns_number_total 19157
_reflns_threshold_expression 'I > 2\s(I)'
_cod_data_source_file c8tc05612a2.cif
_cod_data_source_block WM01105_0m_a
_cod_database_code 7237556
_shelx_shelxl_version_number 2014/7
_shelx_space_group_comment
;
The symmetry employed for this shelxl refinement is uniquely defined
by the following loop, which should always be used as a source of
symmetry information in preference to the above space-group names.
They are only intended as comments.
;
_shelx_estimated_absorpt_t_min 0.979
_shelx_estimated_absorpt_t_max 0.979

loop_
_space_group_symop_operation_xyz
'x, y, z'
'-x, -y, -z'

loop_
_atom_site_label
_atom_site_type_symbol
_atom_site_fract_x
_atom_site_fract_y
_atom_site_fract_z
_atom_site_U_iso_or_equiv
_atom_site_adp_type
_atom_site_occupancy
_atom_site_site_symmetry_order
_atom_site_calc_flag
_atom_site_refinement_flags_posn
_atom_site_refinement_flags_adp
O1' O 0.21461(14) 0.77954(8) 0.36011(5) 0.02710(19) Uani 1 1 d . .
O1 O 1.68872(10) -0.11276(10) 0.07436(5) 0.02268(17) Uani 1 1 d . .
C1' C 0.34685(12) 0.44251(9) 0.45428(5) 0.01303(15) Uani 1 1 d . .
C1 C 1.21947(12) -0.10536(9) 0.07932(5) 0.01186(14) Uani 1 1 d . .
O2' O 0.29218(11) 0.58907(7) 0.31667(4) 0.01745(14) Uani 1 1 d . .
O2 O 1.46671(9) -0.06137(8) 0.15724(4) 0.01595(13) Uani 1 1 d . .
C2' C 0.24902(12) 0.57212(9) 0.44011(5) 0.01287(15) Uani 1 1 d . .
C2 C 1.40205(12) -0.14228(9) 0.06280(5) 0.01253(15) Uani 1 1 d . .
C3' C 0.14290(13) 0.62745(10) 0.49490(6) 0.01701(17) Uani 1 1 d . .
H3' H 0.0793 0.7157 0.4853 0.020 Uiso 1 1 calc R U
C3 C 1.46790(13) -0.21815(11) 0.01034(5) 0.01691(17) Uani 1 1 d . .
H3 H 1.5909 -0.2414 -0.0013 0.020 Uiso 1 1 calc R U
C4' C 0.12926(15) 0.55536(12) 0.56297(6) 0.02007(19) Uani 1 1 d . .
H4' H 0.0553 0.5934 0.5997 0.024 Uiso 1 1 calc R U
C4 C 1.35627(14) -0.26007(12) -0.02510(6) 0.01940(19) Uani 1 1 d . .
H4 H 1.4023 -0.3134 -0.0599 0.023 Uiso 1 1 calc R U
C5' C 0.22464(15) 0.42691(12) 0.57717(6) 0.0208(2) Uani 1 1 d . .
H5' H 0.2157 0.3771 0.6237 0.025 Uiso 1 1 calc R U
C5 C 1.17596(14) -0.22300(11) -0.00914(5) 0.01758(17) Uani 1 1 d . .
H5 H 1.0989 -0.2507 -0.0335 0.021 Uiso 1 1 calc R U
C6' C 0.33273(14) 0.37124(11) 0.52362(5) 0.01770(18) Uani 1 1 d . .
H6' H 0.3980 0.2838 0.5340 0.021 Uiso 1 1 calc R U
C6 C 1.10811(12) -0.14614(10) 0.04193(5) 0.01429(16) Uani 1 1 d . .
H6 H 0.9849 -0.1207 0.0518 0.017 Uiso 1 1 calc R U
C14 C 0.93612(12) 0.10449(10) 0.22571(5) 0.01389(16) Uani 1 1 d . .
C14' C 0.70324(12) 0.24629(10) 0.32004(5) 0.01378(15) Uani 1 1 d . .
C13 C 1.04578(13) 0.03107(10) 0.17589(6) 0.01573(17) Uani 1 1 d . .
C13' C 0.57760(13) 0.31623(10) 0.36675(5) 0.01545(16) Uani 1 1 d . .
C12 C 1.13476(12) -0.02902(10) 0.13229(5) 0.01369(15) Uani 1 1 d . .
C12' C 0.46734(13) 0.37900(10) 0.40350(5) 0.01417(16) Uani 1 1 d . .
C15 C 0.83784(13) 0.22958(10) 0.20145(5) 0.01596(17) Uani 1 1 d . .
H15 H 0.8501 0.2665 0.1527 0.019 Uiso 1 1 calc R U
C15' C 0.72330(13) 0.29946(10) 0.24789(5) 0.01577(17) Uani 1 1 d . .
H15' H 0.6579 0.3840 0.2308 0.019 Uiso 1 1 calc R U
C16 C 0.91979(13) 0.05250(10) 0.29800(5) 0.01648(17) Uani 1 1 d . .
H16 H 0.9873 -0.0311 0.3152 0.020 Uiso 1 1 calc R U
C16' C 0.80488(13) 0.12301(10) 0.34472(5) 0.01641(17) Uani 1 1 d . .
H16' H 0.7951 0.0875 0.3937 0.020 Uiso 1 1 calc R U
C21 C 1.53487(12) -0.10456(10) 0.09723(5) 0.01335(15) Uani 1 1 d . .
C21' C 0.25067(13) 0.65915(10) 0.36938(5) 0.01530(16) Uani 1 1 d . .
C22 C 1.58604(13) -0.01365(10) 0.19106(5) 0.01547(16) Uani 1 1 d . .
H22A H 1.6382 0.0589 0.1585 0.019 Uiso 1 1 calc R U
H22B H 1.6815 -0.0869 0.2061 0.019 Uiso 1 1 calc R U
C22' C 0.30554(14) 0.66536(11) 0.24581(5) 0.01811(18) Uani 1 1 d . .
H22C H 0.4289 0.6526 0.2237 0.022 Uiso 1 1 calc R U
H22D H 0.2658 0.7615 0.2468 0.022 Uiso 1 1 calc R U
C23 C 1.47821(12) 0.03677(10) 0.25340(5) 0.01415(16) Uani 1 1 d . .
C23' C 0.19372(13) 0.61911(10) 0.20405(5) 0.01467(16) Uani 1 1 d . .
C24 C 1.48520(14) -0.03406(10) 0.32125(6) 0.01791(18) Uani 1 1 d . .
C24' C 0.01243(13) 0.65263(10) 0.21522(6) 0.01705(17) Uani 1 1 d . .
F24 F 1.59304(11) -0.15153(8) 0.33273(4) 0.02881(17) Uani 1 1 d . .
F24' F -0.06181(9) 0.72647(7) 0.26423(4) 0.02446(15) Uani 1 1 d . .
C25 C 1.38333(15) 0.01210(11) 0.37877(6) 0.02026(19) Uani 1 1 d . .
C25' C -0.09497(14) 0.61336(11) 0.17758(6) 0.0210(2) Uani 1 1 d . .
F25 F 1.39420(12) -0.05832(9) 0.44371(4) 0.0341(2) Uani 1 1 d . .
F25' F -0.26922(10) 0.64601(9) 0.19080(5) 0.03302(19) Uani 1 1 d . .
C26 C 1.26946(14) 0.13220(11) 0.36865(6) 0.01835(18) Uani 1 1 d . .
F26 F 1.16976(11) 0.17692(8) 0.42364(4) 0.02743(16) Uani 1 1 d . .
F26' F -0.12392(13) 0.50512(9) 0.08721(5) 0.0366(2) Uani 1 1 d . .
C26' C -0.02116(17) 0.54039(12) 0.12544(7) 0.0233(2) Uani 1 1 d . .
C27 C 1.25861(13) 0.20557(10) 0.30149(6) 0.01712(17) Uani 1 1 d . .
F27 F 1.14776(10) 0.32176(7) 0.29165(4) 0.02628(16) Uani 1 1 d . .
F27' F 0.23019(13) 0.43504(8) 0.06234(4) 0.0347(2) Uani 1 1 d . .
C27' C 0.15879(17) 0.50497(11) 0.11291(6) 0.0218(2) Uani 1 1 d . .
C28 C 1.36242(13) 0.15746(10) 0.24515(5) 0.01528(16) Uani 1 1 d . .
F28 F 1.35004(10) 0.23032(7) 0.18053(4) 0.02399(15) Uani 1 1 d . .
F28' F 0.43750(9) 0.50847(8) 0.13834(4) 0.02564(16) Uani 1 1 d . .
C28' C 0.26299(14) 0.54436(10) 0.15223(5) 0.01747(18) Uani 1 1 d . .

loop_
_atom_site_aniso_label
_atom_site_aniso_U_11
_atom_site_aniso_U_22
_atom_site_aniso_U_33
_atom_site_aniso_U_23
_atom_site_aniso_U_13
_atom_site_aniso_U_12
O1' 0.0418(5) 0.0125(3) 0.0248(4) -0.0039(3) -0.0040(4) 0.0007(3)
O1 0.0102(3) 0.0353(5) 0.0235(4) -0.0121(3) 0.0042(3) -0.0042(3)
C1' 0.0113(4) 0.0135(4) 0.0134(4) -0.0051(3) 0.0003(3) 0.0012(3)
C1 0.0095(3) 0.0130(3) 0.0114(3) -0.0030(3) 0.0013(3) 0.0008(3)
O2' 0.0240(4) 0.0141(3) 0.0122(3) -0.0021(2) -0.0016(3) 0.0006(3)
O2 0.0109(3) 0.0229(3) 0.0156(3) -0.0090(3) 0.0014(2) -0.0032(2)
C2' 0.0119(4) 0.0127(3) 0.0138(4) -0.0052(3) -0.0006(3) 0.0004(3)
C2 0.0093(3) 0.0147(4) 0.0124(4) -0.0040(3) 0.0012(3) 0.0003(3)
C3' 0.0155(4) 0.0166(4) 0.0182(4) -0.0085(3) -0.0006(3) 0.0032(3)
C3 0.0126(4) 0.0214(4) 0.0160(4) -0.0082(3) 0.0024(3) 0.0005(3)
C4' 0.0189(4) 0.0236(5) 0.0166(4) -0.0094(4) 0.0023(3) 0.0013(4)
C4 0.0183(4) 0.0240(5) 0.0165(4) -0.0105(4) 0.0018(3) -0.0010(4)
C5' 0.0225(5) 0.0230(5) 0.0132(4) -0.0039(3) 0.0021(3) 0.0015(4)
C5 0.0173(4) 0.0219(4) 0.0146(4) -0.0062(3) -0.0016(3) -0.0034(3)
C6' 0.0188(4) 0.0167(4) 0.0143(4) -0.0030(3) -0.0004(3) 0.0033(3)
C6 0.0109(4) 0.0179(4) 0.0132(4) -0.0033(3) -0.0006(3) -0.0007(3)
C14 0.0094(3) 0.0158(4) 0.0161(4) -0.0072(3) 0.0011(3) 0.0008(3)
C14' 0.0109(3) 0.0147(4) 0.0151(4) -0.0064(3) 0.0006(3) 0.0013(3)
C13 0.0112(4) 0.0171(4) 0.0183(4) -0.0072(3) 0.0014(3) 0.0005(3)
C13' 0.0133(4) 0.0160(4) 0.0161(4) -0.0064(3) 0.0004(3) 0.0014(3)
C12 0.0101(3) 0.0153(4) 0.0144(4) -0.0047(3) 0.0012(3) 0.0009(3)
C12' 0.0133(4) 0.0133(4) 0.0147(4) -0.0052(3) -0.0001(3) 0.0020(3)
C15 0.0160(4) 0.0158(4) 0.0141(4) -0.0045(3) 0.0011(3) 0.0013(3)
C15' 0.0152(4) 0.0147(4) 0.0155(4) -0.0048(3) -0.0004(3) 0.0028(3)
C16 0.0135(4) 0.0161(4) 0.0172(4) -0.0052(3) -0.0002(3) 0.0043(3)
C16' 0.0157(4) 0.0166(4) 0.0142(4) -0.0045(3) 0.0000(3) 0.0037(3)
C21 0.0100(3) 0.0151(4) 0.0134(4) -0.0036(3) 0.0017(3) -0.0004(3)
C21' 0.0152(4) 0.0138(4) 0.0162(4) -0.0042(3) -0.0015(3) 0.0001(3)
C22 0.0112(4) 0.0183(4) 0.0179(4) -0.0072(3) -0.0005(3) -0.0019(3)
C22' 0.0183(4) 0.0199(4) 0.0140(4) 0.0000(3) 0.0001(3) -0.0035(3)
C23 0.0124(4) 0.0142(4) 0.0159(4) -0.0049(3) -0.0014(3) -0.0006(3)
C23' 0.0134(4) 0.0145(4) 0.0126(4) 0.0004(3) 0.0006(3) 0.0008(3)
C24 0.0173(4) 0.0158(4) 0.0178(4) -0.0043(3) -0.0021(3) 0.0047(3)
C24' 0.0147(4) 0.0160(4) 0.0166(4) -0.0006(3) 0.0027(3) 0.0000(3)
F24 0.0318(4) 0.0223(3) 0.0230(3) -0.0018(3) -0.0031(3) 0.0144(3)
F24' 0.0202(3) 0.0252(3) 0.0228(3) -0.0068(3) 0.0084(3) 0.0016(3)
C25 0.0225(5) 0.0201(4) 0.0152(4) -0.0039(3) -0.0014(3) 0.0030(4)
C25' 0.0137(4) 0.0198(5) 0.0260(5) 0.0029(4) -0.0026(4) -0.0024(3)
F25 0.0445(5) 0.0329(4) 0.0147(3) -0.0007(3) -0.0021(3) 0.0115(3)
F25' 0.0134(3) 0.0337(4) 0.0472(5) 0.0031(4) -0.0035(3) -0.0042(3)
C26 0.0175(4) 0.0183(4) 0.0186(4) -0.0080(3) 0.0015(3) 0.0003(3)
F26 0.0295(4) 0.0277(4) 0.0218(3) -0.0121(3) 0.0054(3) 0.0035(3)
F26' 0.0474(5) 0.0311(4) 0.0378(5) 0.0001(4) -0.0243(4) -0.0133(4)
C26' 0.0285(5) 0.0185(5) 0.0239(5) 0.0017(4) -0.0115(4) -0.0053(4)
C27 0.0155(4) 0.0127(4) 0.0218(5) -0.0051(3) -0.0006(3) 0.0013(3)
F27 0.0275(4) 0.0149(3) 0.0303(4) -0.0048(3) 0.0006(3) 0.0080(2)
F27' 0.0534(5) 0.0271(4) 0.0221(4) -0.0125(3) -0.0080(3) 0.0077(4)
C27' 0.0313(6) 0.0156(4) 0.0168(4) -0.0028(3) -0.0053(4) 0.0019(4)
C28 0.0143(4) 0.0133(4) 0.0170(4) -0.0026(3) -0.0012(3) -0.0004(3)
F28 0.0288(4) 0.0185(3) 0.0189(3) 0.0017(2) -0.0013(3) 0.0025(3)
F28' 0.0181(3) 0.0293(4) 0.0223(3) -0.0050(3) 0.0024(2) 0.0091(3)
C28' 0.0165(4) 0.0167(4) 0.0145(4) -0.0007(3) 0.0000(3) 0.0041(3)

loop_
_atom_type_symbol
_atom_type_description
_atom_type_scat_dispersion_real
_atom_type_scat_dispersion_imag
_atom_type_scat_source
C C 0.0033 0.0016 'International Tables Vol C Tables 4.2.6.8 and 6.1.1.4'
H H 0.0000 0.0000 'International Tables Vol C Tables 4.2.6.8 and 6.1.1.4'
F F 0.0171 0.0103 'International Tables Vol C Tables 4.2.6.8 and 6.1.1.4'
O O 0.0106 0.0060 'International Tables Vol C Tables 4.2.6.8 and 6.1.1.4'

loop_
_geom_angle_atom_site_label_1
_geom_angle_atom_site_label_2
_geom_angle_atom_site_label_3
_geom_angle
C6' C1' C2' 118.59(8)
C6' C1' C12' 116.64(8)
C2' C1' C12' 124.71(9)
C6 C1 C2 118.57(8)
C6 C1 C12 116.01(8)
C2 C1 C12 125.41(9)
C21' O2' C22' 116.72(8)
C21 O2 C22 115.76(7)
C3' C2' C1' 119.78(9)
C3' C2' C21' 115.66(8)
C1' C2' C21' 124.55(8)
C3 C2 C1 119.73(9)
C3 C2 C21 115.89(8)
C1 C2 C21 124.37(8)
C4' C3' C2' 120.91(9)
C4' C3' H3' 119.5
C2' C3' H3' 119.5
C4 C3 C2 121.03(9)
C4 C3 H3 119.5
C2 C3 H3 119.5
C3' C4' C5' 119.53(9)
C3' C4' H4' 120.2
C5' C4' H4' 120.2
C3 C4 C5 119.28(9)
C3 C4 H4 120.4
C5 C4 H4 120.4
C6' C5' C4' 120.32(10)
C6' C5' H5' 119.8
C4' C5' H5' 119.8
C6 C5 C4 120.57(10)
C6 C5 H5 119.7
C4 C5 H5 119.7
C5' C6' C1' 120.86(9)
C5' C6' H6' 119.6
C1' C6' H6' 119.6
C5 C6 C1 120.78(9)
C5 C6 H6 119.6
C1 C6 H6 119.6
C16 C14 C15 119.07(8)
C16 C14 C13 121.57(9)
C15 C14 C13 119.32(9)
C15' C14' C16' 119.05(8)
C15' C14' C13' 119.72(9)
C16' C14' C13' 121.21(9)
C12 C13 C14 177.93(11)
C12' C13' C14' 176.79(11)
C13 C12 C1 172.47(10)
C13' C12' C1' 172.76(11)
C15' C15 C14 120.67(9)
C15' C15 H15 119.7
C14 C15 H15 119.7
C15 C15' C14' 120.43(9)
C15 C15' H15' 119.8
C14' C15' H15' 119.8
C16' C16 C14 120.21(9)
C16' C16 H16 119.9
C14 C16 H16 119.9
C16 C16' C14' 120.52(9)
C16 C16' H16' 119.7
C14' C16' H16' 119.7
O1 C21 O2 123.07(9)
O1 C21 C2 124.19(9)
O2 C21 C2 112.74(8)
O1' C21' O2' 123.56(10)
O1' C21' C2' 123.69(9)
O2' C21' C2' 112.72(8)
O2 C22 C23 105.79(8)
O2 C22 H22A 110.6
C23 C22 H22A 110.6
O2 C22 H22B 110.6
C23 C22 H22B 110.6
H22A C22 H22B 108.7
O2' C22' C23' 108.98(9)
O2' C22' H22C 109.9
C23' C22' H22C 109.9
O2' C22' H22D 109.9
C23' C22' H22D 109.9
H22C C22' H22D 108.3
C24 C23 C28 116.77(9)
C24 C23 C22 122.38(9)
C28 C23 C22 120.84(9)
C28' C23' C24' 116.60(10)
C28' C23' C22' 122.82(9)
C24' C23' C22' 120.57(9)
F24 C24 C23 119.73(9)
F24 C24 C25 118.07(9)
C23 C24 C25 122.21(9)
F24' C24' C25' 118.41(9)
F24' C24' C23' 119.15(10)
C25' C24' C23' 122.45(10)
F25 C25 C26 119.80(9)
F25 C25 C24 120.71(9)
C26 C25 C24 119.49(10)
F25' C25' C24' 120.52(11)
F25' C25' C26' 120.07(11)
C24' C25' C26' 119.40(10)
F26 C26 C25 119.93(10)
F26 C26 C27 120.17(9)
C25 C26 C27 119.90(9)
F26' C26' C27' 120.32(12)
F26' C26' C25' 119.92(11)
C27' C26' C25' 119.76(11)
F27 C27 C28 120.73(10)
F27 C27 C26 119.90(9)
C28 C27 C26 119.37(9)
F27' C27' C26' 119.80(11)
F27' C27' C28' 120.75(11)
C26' C27' C28' 119.44(10)
F28 C28 C27 118.38(9)
F28 C28 C23 119.36(9)
C27 C28 C23 122.26(9)
F28' C28' C27' 117.74(9)
F28' C28' C23' 119.94(10)
C27' C28' C23' 122.32(10)

loop_
_geom_bond_atom_site_label_1
_geom_bond_atom_site_label_2
_geom_bond_distance
O1' C21' 1.2093(13)
O1 C21 1.2112(12)
C1' C6' 1.4043(14)
C1' C2' 1.4089(13)
C1' C12' 1.4290(12)
C1 C6 1.4066(14)
C1 C2 1.4109(12)
C1 C12 1.4363(12)
O2' C21' 1.3490(12)
O2' C22' 1.4474(13)
O2 C21 1.3396(12)
O2 C22 1.4490(12)
C2' C3' 1.3985(13)
C2' C21' 1.4888(14)
C2 C3 1.3981(13)
C2 C21 1.4871(14)
C3' C4' 1.3862(16)
C3' H3' 0.9500
C3 C4 1.3886(16)
C3 H3 0.9500
C4' C5' 1.3917(16)
C4' H4' 0.9500
C4 C5 1.3933(15)
C4 H4 0.9500
C5' C6' 1.3880(14)
C5' H5' 0.9500
C5 C6 1.3854(14)
C5 H5 0.9500
C6' H6' 0.9500
C6 H6 0.9500
C14 C16 1.4022(14)
C14 C15 1.4054(14)
C14 C13 1.4336(13)
C14' C15' 1.4024(14)
C14' C16' 1.4049(14)
C14' C13' 1.4282(13)
C13 C12 1.2104(13)
C13' C12' 1.2096(13)
C15 C15' 1.3842(13)
C15 H15 0.9500
C15' H15' 0.9500
C16 C16' 1.3925(13)
C16 H16 0.9500
C16' H16' 0.9500
C22 C23 1.4968(13)
C22 H22A 0.9900
C22 H22B 0.9900
C22' C23' 1.5004(15)
C22' H22C 0.9900
C22' H22D 0.9900
C23 C24 1.3834(15)
C23 C28 1.3917(13)
C23' C28' 1.3845(14)
C23' C24' 1.3895(14)
C24 F24 1.3399(12)
C24 C25 1.3863(14)
C24' F24' 1.3427(12)
C24' C25' 1.3777(17)
C25 F25 1.3364(13)
C25 C26 1.3814(15)
C25' F25' 1.3388(13)
C25' C26' 1.3840(18)
C26 F26 1.3348(12)
C26 C27 1.3835(16)
F26' C26' 1.3366(14)
C26' C27' 1.3827(18)
C27 F27 1.3392(12)
C27 C28 1.3824(14)
F27' C27' 1.3366(13)
C27' C28' 1.3829(17)
C28 F28 1.3410(12)
F28' C28' 1.3452(12)
